data_4085676
loop_
_publ_author_name
'Gualco, Pauline'
'Mallet-Ladeira, Sonia'
'Kameo, Hajime'
'Nakazawa, Hiroshi'
'Mercy, Maxime'
'Maron, Laurent'
'Amgoune, Abderrahmane'
'Bourissou, Didier'

_publ_section_title
;
 Coordination of a Triphosphine--Silane to Gold: Formation of a Trigonal
 Pyramidal Complex Featuring Au+\\rightarrow Si Interaction
;
_journal_issue 8
_journal_name_full Organometallics
_journal_page_first 1449
_journal_paper_doi 10.1021/om501154d
_journal_volume 34
_journal_year 2015
_chemical_compound_source 'synthesis as described'
_chemical_formula_moiety 'C36 H54 F1 P3 Si1'
_chemical_formula_sum 'C36 H54 F P3 Si'
_chemical_formula_weight 626.83
_chemical_name_systematic
;
 ?
;
_space_group_IT_number 2
_symmetry_cell_setting triclinic
_symmetry_Int_Tables_number 2
_symmetry_space_group_name_Hall '-P 1'
_symmetry_space_group_name_H-M 'P -1'
_atom_sites_solution_hydrogens geom
_atom_sites_solution_primary direct
_atom_sites_solution_secondary difmap
_cell_angle_alpha 68.907(2)
_cell_angle_beta 86.595(2)
_cell_angle_gamma 84.295(2)
_cell_formula_units_Z 4
_cell_length_a 11.6777(3)
_cell_length_b 16.5067(5)
_cell_length_c 20.5065(6)
_cell_measurement_reflns_used 4002
_cell_measurement_temperature 193
_cell_measurement_theta_max 25.35
_cell_measurement_theta_min 2.27
_cell_measurement_wavelength 0.71073
_cell_volume 3668.53(19)
_computing_cell_refinement 'APEX2 and SAINT'
_computing_data_collection APEX2
_computing_data_reduction SAINT
_computing_molecular_graphics 'Ortep-3 for Windows (Farrugia, 1997)'
_computing_publication_material 'WinGX publication routines (Farrugia, 1999)'
_computing_structure_refinement 'SHELXL-97 (Sheldrick, 2008)'
_computing_structure_solution 'SHELXS-97 (Sheldrick, 2008)'
_diffrn_ambient_temperature 193
_diffrn_measured_fraction_theta_full 0.989
_diffrn_measured_fraction_theta_max 0.989
_diffrn_measurement_device_type 'CCD area detector'
_diffrn_measurement_method 'phi and omega scans'
_diffrn_radiation_monochromator graphite
_diffrn_radiation_probe x-ray
_diffrn_radiation_source 'fine-focus sealed tube'
_diffrn_radiation_type MoK\a
_diffrn_radiation_wavelength 0.71073
_diffrn_reflns_av_R_equivalents 0.1228
_diffrn_reflns_av_unetI/netI 0.1023
_diffrn_reflns_limit_h_max 12
_diffrn_reflns_limit_h_min -12
_diffrn_reflns_limit_k_max 18
_diffrn_reflns_limit_k_min -18
_diffrn_reflns_limit_l_max 22
_diffrn_reflns_limit_l_min -22
_diffrn_reflns_number 53798
_diffrn_reflns_theta_full 23.26
_diffrn_reflns_theta_max 23.26
_diffrn_reflns_theta_min 5.1
_exptl_absorpt_coefficient_mu 0.222
_exptl_absorpt_correction_T_max 0.984
_exptl_absorpt_correction_T_min 0.961
_exptl_absorpt_correction_type multi-scan
_exptl_absorpt_process_details 'SADABS (Bruker-AXS)'
_exptl_crystal_colour colourless
_exptl_crystal_density_diffrn 1.135
_exptl_crystal_density_method 'not measured'
_exptl_crystal_description block
_exptl_crystal_F_000 1352
_exptl_crystal_size_max 0.18
_exptl_crystal_size_mid 0.16
_exptl_crystal_size_min 0.12
_refine_diff_density_max 0.522
_refine_diff_density_min -0.357
_refine_diff_density_rms 0.052
_refine_ls_extinction_method none
_refine_ls_goodness_of_fit_ref 0.982
_refine_ls_hydrogen_treatment constr
_refine_ls_matrix_type full
_refine_ls_number_parameters 763
_refine_ls_number_reflns 10426
_refine_ls_number_restraints 0
_refine_ls_restrained_S_all 0.982
_refine_ls_R_factor_all 0.1354
_refine_ls_R_factor_gt 0.0495
_refine_ls_shift/su_max 0.007
_refine_ls_shift/su_mean 0
_refine_ls_structure_factor_coef Fsqd
_refine_ls_weighting_details 'calc w=1/[\s^2^(Fo^2^)+(0.0405P)^2^+2.3531P] where P=(Fo^2^+2Fc^2^)/3'
_refine_ls_weighting_scheme calc
_refine_ls_wR_factor_gt 0.0944
_refine_ls_wR_factor_ref 0.1263
_reflns_number_gt 5388
_reflns_number_total 10426
_reflns_threshold_expression >2/sigma(I)
_cod_data_source_file om501154d_si_002.cif
_cod_data_source_block 2
_cod_depositor_comments 'Adding full bibliography for 4085676--4085677.cif.'
_cod_original_cell_volume 3668.54(18)
_cod_original_formula_sum 'C36 H54 F1 P3 Si1'
_cod_database_code 4085676

loop_
_symmetry_equiv_pos_as_xyz
'x, y, z'
'-x, -y, -z'

loop_
_atom_site_label
_atom_site_type_symbol
_atom_site_fract_x
_atom_site_fract_y
_atom_site_fract_z
_atom_site_U_iso_or_equiv
_atom_site_adp_type
_atom_site_occupancy
_atom_site_symmetry_multiplicity
_atom_site_calc_flag
_atom_site_refinement_flags
P5 P 0.17556(11) 0.67006(8) 0.44425(6) 0.0387(3) Uani 1 1 d .
P6 P 0.57855(11) 0.71458(7) 0.29537(6) 0.0329(3) Uani 1 1 d .
P3 P 0.34131(11) 0.25785(8) 0.33110(6) 0.0388(3) Uani 1 1 d .
P4 P 0.16865(11) 0.73306(7) 0.16194(6) 0.0350(3) Uani 1 1 d .
P2 P 0.33360(11) 0.30151(7) 0.05567(6) 0.0359(3) Uani 1 1 d .
P1 P -0.06759(11) 0.26363(8) 0.20525(6) 0.0402(3) Uani 1 1 d .
Si2 Si 0.29582(11) 0.77934(7) 0.28549(6) 0.0317(3) Uani 1 1 d .
Si1 Si 0.21381(11) 0.19886(7) 0.21195(6) 0.0306(3) Uani 1 1 d .
F2 F 0.3079(2) 0.67701(13) 0.30085(11) 0.0376(6) Uani 1 1 d .
F1 F 0.1923(2) 0.30255(13) 0.19180(11) 0.0364(6) Uani 1 1 d .
C67 C 0.6287(4) 0.6337(3) 0.2530(2) 0.0437(12) Uani 1 1 d .
H66 H 0.6619 0.5807 0.2909 0.052 Uiso 1 1 calc R
C55 C 0.0697(4) 0.6775(3) 0.5138(2) 0.0460(13) Uani 1 1 d .
H54 H 0.1124 0.6755 0.5553 0.055 Uiso 1 1 calc R
C43 C 0.1054(4) 0.7725(3) 0.0731(2) 0.0422(12) Uani 1 1 d .
H43 H 0.0196 0.7761 0.0783 0.051 Uiso 1 1 calc R
C66 C 0.4062(4) 0.8338(2) 0.2163(2) 0.0292(11) Uani 1 1 d .
C1 C 0.1070(4) 0.1441(3) 0.2829(2) 0.0303(11) Uani 1 1 d .
C60 C 0.3264(5) 0.5717(3) 0.5576(2) 0.0633(15) Uani 1 1 d .
H59A H 0.3718 0.516 0.5793 0.095 Uiso 1 1 calc R
H59B H 0.2668 0.5798 0.5909 0.095 Uiso 1 1 calc R
H59C H 0.377 0.6193 0.5445 0.095 Uiso 1 1 calc R
C61 C 0.5250(4) 0.8110(3) 0.2197(2) 0.0281(10) Uani 1 1 d .
C25 C 0.3639(4) 0.1577(2) 0.2441(2) 0.0298(11) Uani 1 1 d .
C42 C 0.0863(4) 0.8806(3) 0.2853(2) 0.0353(11) Uani 1 1 d .
H42 H 0.1219 0.8921 0.3212 0.042 Uiso 1 1 calc R
C68 C 0.7217(5) 0.6592(3) 0.1956(2) 0.0583(15) Uani 1 1 d .
H67A H 0.7433 0.6104 0.1796 0.087 Uiso 1 1 calc R
H67B H 0.7893 0.6736 0.214 0.087 Uiso 1 1 calc R
H67C H 0.6922 0.71 0.1563 0.087 Uiso 1 1 calc R
C24 C 0.5085(5) 0.3795(3) -0.0361(3) 0.0645(16) Uani 1 1 d .
H24A H 0.55 0.3774 0.0048 0.097 Uiso 1 1 calc R
H24B H 0.4567 0.433 -0.0519 0.097 Uiso 1 1 calc R
H24C H 0.5639 0.379 -0.0738 0.097 Uiso 1 1 calc R
C19 C 0.2314(5) 0.3976(3) 0.0078(3) 0.0655(16) Uani 1 1 d .
H19 H 0.2614 0.4166 -0.0416 0.079 Uiso 1 1 calc R
C58 C 0.2702(5) 0.5714(3) 0.4931(3) 0.0592(15) Uani 1 1 d .
H57 H 0.2153 0.5251 0.5123 0.071 Uiso 1 1 calc R
C26 C 0.4246(4) 0.0979(3) 0.2172(2) 0.0351(11) Uani 1 1 d .
H26 H 0.3915 0.0855 0.181 0.042 Uiso 1 1 calc R
C50 C 0.3816(4) 0.8734(3) 0.3594(2) 0.0395(12) Uani 1 1 d .
H49 H 0.4185 0.9016 0.3156 0.047 Uiso 1 1 calc R
C14 C 0.1276(4) 0.1002(3) 0.1416(2) 0.0324(11) Uani 1 1 d .
H14 H 0.091 0.0729 0.1857 0.039 Uiso 1 1 calc R
C22 C 0.4378(4) 0.2997(3) -0.0161(2) 0.0471(13) Uani 1 1 d .
H22 H 0.3944 0.3028 -0.0577 0.057 Uiso 1 1 calc R
C52 C 0.3413(4) 0.8628(3) 0.4774(2) 0.0447(13) Uani 1 1 d .
H51 H 0.3479 0.8833 0.5146 0.054 Uiso 1 1 calc R
C32 C 0.3327(5) 0.1326(3) 0.4653(3) 0.0686(17) Uani 1 1 d .
H32A H 0.3536 0.114 0.5144 0.103 Uiso 1 1 calc R
H32B H 0.3612 0.0874 0.4464 0.103 Uiso 1 1 calc R
H32C H 0.2488 0.1422 0.4619 0.103 Uiso 1 1 calc R
C36 C 0.5563(4) 0.3402(3) 0.3080(3) 0.0589(14) Uani 1 1 d .
H36A H 0.5955 0.2957 0.2914 0.088 Uiso 1 1 calc R
H36B H 0.5634 0.3214 0.3588 0.088 Uiso 1 1 calc R
H36C H 0.5917 0.3953 0.2854 0.088 Uiso 1 1 calc R
C45 C 0.1429(5) 0.8632(3) 0.0308(2) 0.0567(15) Uani 1 1 d .
H45A H 0.2271 0.8609 0.0277 0.085 Uiso 1 1 calc R
H45B H 0.1134 0.904 0.0539 0.085 Uiso 1 1 calc R
H45C H 0.1121 0.8829 -0.0163 0.085 Uiso 1 1 calc R
C9 C -0.2823(5) 0.3046(3) 0.1403(3) 0.0623(15) Uani 1 1 d .
H9A H -0.2365 0.3275 0.097 0.093 Uiso 1 1 calc R
H9B H -0.3039 0.3513 0.1589 0.093 Uiso 1 1 calc R
H9C H -0.352 0.2828 0.1307 0.093 Uiso 1 1 calc R
C56 C -0.0051(5) 0.6000(3) 0.5358(3) 0.0627(16) Uani 1 1 d .
H55A H -0.0647 0.6066 0.5696 0.094 Uiso 1 1 calc R
H55B H 0.0432 0.5457 0.5571 0.094 Uiso 1 1 calc R
H55C H -0.0416 0.5982 0.4945 0.094 Uiso 1 1 calc R
C71 C 0.7779(4) 0.6695(3) 0.3719(2) 0.0503(13) Uani 1 1 d .
H70A H 0.8515 0.6862 0.3816 0.075 Uiso 1 1 calc R
H70B H 0.7919 0.62 0.3559 0.075 Uiso 1 1 calc R
H70C H 0.7295 0.6529 0.4146 0.075 Uiso 1 1 calc R
C6 C -0.0123(4) 0.1701(3) 0.2810(2) 0.0342(11) Uani 1 1 d .
C7 C -0.2112(4) 0.2303(3) 0.1941(2) 0.0434(13) Uani 1 1 d .
H7 H -0.254 0.2133 0.2401 0.052 Uiso 1 1 calc R
C70 C 0.7163(4) 0.7471(3) 0.3147(2) 0.0367(12) Uani 1 1 d .
H69 H 0.7662 0.7632 0.2713 0.044 Uiso 1 1 calc R
C62 C 0.5997(4) 0.8602(3) 0.1680(2) 0.0355(11) Uani 1 1 d .
H61 H 0.6803 0.845 0.1712 0.043 Uiso 1 1 calc R
C38 C 0.0900(4) 0.8078(2) 0.2018(2) 0.0285(10) Uani 1 1 d .
C46 C 0.0961(4) 0.6291(3) 0.2058(3) 0.0480(13) Uani 1 1 d .
H46 H 0.0326 0.6285 0.1754 0.058 Uiso 1 1 calc R
C30 C 0.4165(4) 0.1759(3) 0.2974(2) 0.0319(11) Uani 1 1 d .
C5 C -0.0840(4) 0.1245(3) 0.3369(2) 0.0410(12) Uani 1 1 d .
H5 H -0.1639 0.1424 0.3364 0.049 Uiso 1 1 calc R
C31 C 0.3869(5) 0.2178(3) 0.4233(2) 0.0488(14) Uani 1 1 d .
H31 H 0.4726 0.2063 0.4242 0.059 Uiso 1 1 calc R
C44 C 0.1437(5) 0.7082(3) 0.0358(2) 0.0580(15) Uani 1 1 d .
H44A H 0.1078 0.7281 -0.0099 0.087 Uiso 1 1 calc R
H44B H 0.1201 0.6503 0.0642 0.087 Uiso 1 1 calc R
H44C H 0.2276 0.7052 0.0294 0.087 Uiso 1 1 calc R
C8 C -0.1921(5) 0.1509(3) 0.1716(2) 0.0557(14) Uani 1 1 d .
H8A H -0.2659 0.1374 0.1593 0.084 Uiso 1 1 calc R
H8B H -0.1589 0.1008 0.2101 0.084 Uiso 1 1 calc R
H8C H -0.1392 0.1638 0.1309 0.084 Uiso 1 1 calc R
C51 C 0.3930(4) 0.9036(3) 0.4133(2) 0.0417(12) Uani 1 1 d .
H50 H 0.4362 0.952 0.4061 0.05 Uiso 1 1 calc R
C53 C 0.2795(4) 0.7914(3) 0.4874(2) 0.0423(12) Uani 1 1 d .
H52 H 0.2459 0.7627 0.5322 0.051 Uiso 1 1 calc R
C13 C 0.1939(4) 0.1698(2) 0.1329(2) 0.0285(10) Uani 1 1 d .
C34 C 0.4290(4) 0.3532(3) 0.2899(2) 0.0445(13) Uani 1 1 d .
H34 H 0.3934 0.4009 0.3057 0.053 Uiso 1 1 calc R
C41 C -0.0224(4) 0.9194(3) 0.2652(2) 0.0355(11) Uani 1 1 d .
H41 H -0.0605 0.957 0.2869 0.043 Uiso 1 1 calc R
C40 C -0.0756(4) 0.9033(3) 0.2132(2) 0.0387(12) Uani 1 1 d .
H40 H -0.1501 0.9302 0.1986 0.046 Uiso 1 1 calc R
C69 C 0.5241(5) 0.6060(3) 0.2266(3) 0.0660(16) Uani 1 1 d .
H68A H 0.4857 0.6567 0.191 0.099 Uiso 1 1 calc R
H68B H 0.4702 0.5818 0.2658 0.099 Uiso 1 1 calc R
H68C H 0.5498 0.5617 0.2062 0.099 Uiso 1 1 calc R
C35 C 0.4194(5) 0.3864(3) 0.2101(2) 0.0525(14) Uani 1 1 d .
H35A H 0.4587 0.44 0.1893 0.079 Uiso 1 1 calc R
H35B H 0.338 0.3985 0.1978 0.079 Uiso 1 1 calc R
H35C H 0.4553 0.342 0.1923 0.079 Uiso 1 1 calc R
C54 C 0.2652(4) 0.7605(3) 0.4333(2) 0.0343(11) Uani 1 1 d .
C27 C 0.5304(4) 0.0567(3) 0.2417(2) 0.0372(12) Uani 1 1 d .
H27 H 0.5694 0.0172 0.2221 0.045 Uiso 1 1 calc R
C57 C -0.0053(5) 0.7634(3) 0.4872(3) 0.0639(16) Uani 1 1 d .
H56A H -0.0459 0.7666 0.4457 0.096 Uiso 1 1 calc R
H56B H 0.0433 0.8121 0.4749 0.096 Uiso 1 1 calc R
H56C H -0.0616 0.7666 0.5238 0.096 Uiso 1 1 calc R
C16 C 0.1671(4) 0.1079(3) 0.0236(2) 0.0383(12) Uani 1 1 d .
H16 H 0.1593 0.0868 -0.0132 0.046 Uiso 1 1 calc R
C17 C 0.2325(4) 0.1775(3) 0.0134(2) 0.0372(12) Uani 1 1 d .
H17 H 0.2673 0.2046 -0.0313 0.045 Uiso 1 1 calc R
C23 C 0.5179(5) 0.2158(4) 0.0069(3) 0.0663(16) Uani 1 1 d .
H23A H 0.5726 0.216 -0.0313 0.099 Uiso 1 1 calc R
H23B H 0.4723 0.1654 0.0189 0.099 Uiso 1 1 calc R
H23C H 0.5601 0.2121 0.0479 0.099 Uiso 1 1 calc R
C10 C -0.1049(5) 0.3465(3) 0.2474(3) 0.0721(18) Uani 1 1 d .
H10 H -0.1823 0.3366 0.2712 0.086 Uiso 1 1 calc R
C12 C -0.0189(6) 0.3443(4) 0.3000(3) 0.0775(19) Uani 1 1 d .
H12A H 0.0587 0.3462 0.2788 0.116 Uiso 1 1 calc R
H12B H -0.0229 0.2906 0.3408 0.116 Uiso 1 1 calc R
H12C H -0.0365 0.3948 0.3145 0.116 Uiso 1 1 calc R
C37 C 0.1461(4) 0.8246(2) 0.2547(2) 0.0298(11) Uani 1 1 d .
C28 C 0.5794(4) 0.0733(3) 0.2950(2) 0.0390(12) Uani 1 1 d .
H28 H 0.6513 0.0442 0.3132 0.047 Uiso 1 1 calc R
C72 C 0.6938(4) 0.8264(3) 0.3376(2) 0.0451(13) Uani 1 1 d .
H71A H 0.6356 0.8144 0.3755 0.068 Uiso 1 1 calc R
H71B H 0.6662 0.8774 0.2978 0.068 Uiso 1 1 calc R
H71C H 0.7654 0.838 0.354 0.068 Uiso 1 1 calc R
C18 C 0.2486(4) 0.2089(3) 0.0667(2) 0.0307(11) Uani 1 1 d .
C33 C 0.3516(5) 0.2884(4) 0.4552(3) 0.0706(18) Uani 1 1 d .
H33A H 0.2683 0.3032 0.4515 0.106 Uiso 1 1 calc R
H33B H 0.3917 0.3406 0.4298 0.106 Uiso 1 1 calc R
H33C H 0.3724 0.2664 0.5045 0.106 Uiso 1 1 calc R
C64 C 0.4399(4) 0.9544(3) 0.1069(2) 0.0363(12) Uani 1 1 d .
H63 H 0.4104 1.0029 0.0686 0.044 Uiso 1 1 calc R
C20 C 0.1143(6) 0.3842(4) 0.0028(4) 0.122(3) Uani 1 1 d .
H20A H 0.08 0.3594 0.0498 0.183 Uiso 1 1 calc R
H20B H 0.1101 0.3439 -0.0222 0.183 Uiso 1 1 calc R
H20C H 0.072 0.44 -0.0228 0.183 Uiso 1 1 calc R
C15 C 0.1135(4) 0.0697(3) 0.0879(2) 0.0356(11) Uani 1 1 d .
H15 H 0.0672 0.0229 0.0953 0.043 Uiso 1 1 calc R
C65 C 0.3659(4) 0.9067(3) 0.1581(2) 0.0355(11) Uani 1 1 d .
H64 H 0.2856 0.923 0.1542 0.043 Uiso 1 1 calc R
C21 C 0.2481(5) 0.4741(3) 0.0306(3) 0.0765(18) Uani 1 1 d .
H21A H 0.1909 0.5224 0.0084 0.115 Uiso 1 1 calc R
H21B H 0.3256 0.493 0.0165 0.115 Uiso 1 1 calc R
H21C H 0.2386 0.4558 0.0815 0.115 Uiso 1 1 calc R
C2 C 0.1478(4) 0.0727(3) 0.3406(2) 0.0389(12) Uani 1 1 d .
H2 H 0.2277 0.0546 0.3424 0.047 Uiso 1 1 calc R
C47 C 0.0459(5) 0.6170(3) 0.2774(3) 0.0609(15) Uani 1 1 d .
H47A H 0.0119 0.5609 0.2965 0.091 Uiso 1 1 calc R
H47B H -0.0137 0.6642 0.2745 0.091 Uiso 1 1 calc R
H47C H 0.1068 0.6178 0.308 0.091 Uiso 1 1 calc R
C3 C 0.0759(5) 0.0276(3) 0.3948(2) 0.0455(13) Uani 1 1 d .
H3 H 0.1062 -0.0209 0.4329 0.055 Uiso 1 1 calc R
C49 C 0.3176(4) 0.8027(3) 0.3670(2) 0.0339(11) Uani 1 1 d .
C39 C -0.0195(4) 0.8475(3) 0.1825(2) 0.0365(11) Uani 1 1 d .
H39 H -0.057 0.8361 0.1472 0.044 Uiso 1 1 calc R
C29 C 0.5223(4) 0.1330(3) 0.3215(2) 0.0359(11) Uani 1 1 d .
H29 H 0.557 0.1449 0.3575 0.043 Uiso 1 1 calc R
C63 C 0.5564(4) 0.9318(3) 0.1116(2) 0.0400(12) Uani 1 1 d .
H62 H 0.6076 0.9648 0.0765 0.048 Uiso 1 1 calc R
C4 C -0.0399(5) 0.0534(3) 0.3932(2) 0.0493(14) Uani 1 1 d .
H4 H -0.0898 0.0229 0.4303 0.059 Uiso 1 1 calc R
C11 C -0.1111(9) 0.4372(4) 0.1894(5) 0.178(5) Uani 1 1 d .
H11A H -0.1393 0.4813 0.2095 0.267 Uiso 1 1 calc R
H11B H -0.1637 0.4385 0.1535 0.267 Uiso 1 1 calc R
H11C H -0.0342 0.4494 0.1684 0.267 Uiso 1 1 calc R
C59 C 0.3484(6) 0.5389(4) 0.4480(3) 0.098(2) Uani 1 1 d .
H58A H 0.402 0.5827 0.4234 0.148 Uiso 1 1 calc R
H58B H 0.3038 0.5271 0.4139 0.148 Uiso 1 1 calc R
H58C H 0.3917 0.485 0.4766 0.148 Uiso 1 1 calc R
C48 C 0.1861(5) 0.5525(3) 0.2096(3) 0.0756(18) Uani 1 1 d .
H10A H 0.2477 0.5505 0.2407 0.113 Uiso 1 1 calc R
H10B H 0.2186 0.5605 0.1627 0.113 Uiso 1 1 calc R
H10C H 0.149 0.4977 0.2278 0.113 Uiso 1 1 calc R

loop_
_atom_site_aniso_label
_atom_site_aniso_U_11
_atom_site_aniso_U_22
_atom_site_aniso_U_33
_atom_site_aniso_U_23
_atom_site_aniso_U_13
_atom_site_aniso_U_12
P5 0.0406(9) 0.0441(8) 0.0293(7) -0.0090(6) -0.0018(6) -0.0084(6)
P6 0.0335(8) 0.0332(7) 0.0278(7) -0.0064(5) -0.0003(6) -0.0004(6)
P3 0.0340(9) 0.0488(8) 0.0411(8) -0.0257(6) -0.0028(6) 0.0008(6)
P4 0.0310(8) 0.0385(7) 0.0402(7) -0.0199(6) 0.0002(6) -0.0027(6)
P2 0.0400(9) 0.0363(7) 0.0319(7) -0.0102(6) -0.0018(6) -0.0132(6)
P1 0.0342(9) 0.0408(7) 0.0402(8) -0.0083(6) -0.0021(6) -0.0019(6)
Si2 0.0320(9) 0.0320(7) 0.0296(7) -0.0091(6) -0.0008(6) -0.0032(6)
Si1 0.0326(9) 0.0305(7) 0.0297(7) -0.0114(6) -0.0008(6) -0.0039(6)
F2 0.0404(17) 0.0319(14) 0.0377(14) -0.0094(11) 0.0013(12) -0.0035(12)
F1 0.0383(17) 0.0309(14) 0.0403(15) -0.0126(11) -0.0029(12) -0.0032(11)
C67 0.049(4) 0.036(3) 0.041(3) -0.009(2) -0.003(3) 0.003(2)
C55 0.045(4) 0.056(3) 0.036(3) -0.014(2) 0.001(2) -0.008(3)
C43 0.041(3) 0.055(3) 0.039(3) -0.028(3) -0.001(2) -0.002(2)
C66 0.033(3) 0.029(2) 0.028(3) -0.014(2) -0.003(2) -0.004(2)
C1 0.036(3) 0.031(3) 0.026(3) -0.012(2) -0.003(2) -0.002(2)
C60 0.075(4) 0.058(3) 0.047(3) -0.006(3) -0.019(3) 0.005(3)
C61 0.027(3) 0.034(2) 0.025(2) -0.013(2) 0.002(2) -0.006(2)
C25 0.033(3) 0.028(2) 0.027(2) -0.007(2) 0.003(2) -0.008(2)
C42 0.041(3) 0.032(3) 0.033(3) -0.012(2) 0.002(2) -0.006(2)
C68 0.057(4) 0.071(4) 0.056(3) -0.038(3) 0.004(3) 0.004(3)
C24 0.059(4) 0.079(4) 0.054(3) -0.015(3) 0.007(3) -0.035(3)
C19 0.057(4) 0.039(3) 0.101(5) -0.022(3) -0.020(3) -0.004(3)
C58 0.070(4) 0.056(3) 0.053(3) -0.021(3) -0.021(3) 0.006(3)
C26 0.038(3) 0.037(3) 0.034(3) -0.016(2) 0.000(2) -0.006(2)
C50 0.037(3) 0.040(3) 0.039(3) -0.012(2) 0.002(2) -0.001(2)
C14 0.027(3) 0.035(3) 0.035(3) -0.012(2) 0.001(2) -0.004(2)
C22 0.042(4) 0.062(3) 0.040(3) -0.018(3) 0.005(3) -0.024(3)
C52 0.049(4) 0.053(3) 0.040(3) -0.026(3) -0.011(3) 0.002(3)
C32 0.084(5) 0.078(4) 0.043(3) -0.024(3) 0.002(3) -0.001(3)
C36 0.051(4) 0.058(3) 0.074(4) -0.030(3) -0.002(3) -0.013(3)
C45 0.066(4) 0.059(3) 0.045(3) -0.020(3) -0.001(3) -0.003(3)
C9 0.049(4) 0.087(4) 0.051(3) -0.027(3) -0.015(3) 0.011(3)
C56 0.060(4) 0.067(4) 0.055(4) -0.011(3) 0.011(3) -0.025(3)
C71 0.046(4) 0.060(3) 0.040(3) -0.013(2) -0.009(2) 0.004(3)
C6 0.044(4) 0.032(3) 0.028(3) -0.012(2) 0.004(2) -0.009(2)
C7 0.036(3) 0.057(3) 0.036(3) -0.017(2) 0.003(2) 0.000(2)
C70 0.033(3) 0.045(3) 0.029(3) -0.010(2) 0.004(2) -0.003(2)
C62 0.033(3) 0.039(3) 0.034(3) -0.015(2) 0.003(2) -0.001(2)
C38 0.026(3) 0.029(2) 0.028(2) -0.0067(19) 0.002(2) -0.006(2)
C46 0.050(4) 0.039(3) 0.060(3) -0.025(3) 0.001(3) -0.002(2)
C30 0.032(3) 0.032(3) 0.035(3) -0.015(2) -0.001(2) -0.004(2)
C5 0.029(3) 0.055(3) 0.037(3) -0.015(3) 0.003(2) -0.005(2)
C31 0.045(4) 0.066(3) 0.045(3) -0.031(3) -0.004(3) -0.001(3)
C44 0.056(4) 0.075(4) 0.055(3) -0.039(3) 0.002(3) -0.007(3)
C8 0.055(4) 0.060(3) 0.054(3) -0.021(3) 0.002(3) -0.012(3)
C51 0.041(3) 0.040(3) 0.048(3) -0.019(2) -0.005(3) -0.007(2)
C53 0.045(4) 0.053(3) 0.027(3) -0.011(2) -0.001(2) -0.009(3)
C13 0.026(3) 0.027(2) 0.033(3) -0.011(2) 0.001(2) -0.004(2)
C34 0.046(4) 0.044(3) 0.054(3) -0.032(3) -0.007(3) 0.001(2)
C41 0.038(3) 0.033(3) 0.038(3) -0.016(2) 0.007(2) -0.003(2)
C40 0.028(3) 0.039(3) 0.048(3) -0.013(2) 0.001(2) -0.003(2)
C69 0.065(4) 0.058(3) 0.092(4) -0.046(3) 0.001(3) -0.011(3)
C35 0.056(4) 0.044(3) 0.061(4) -0.020(3) -0.001(3) -0.016(3)
C54 0.029(3) 0.040(3) 0.030(3) -0.009(2) -0.005(2) 0.001(2)
C27 0.036(3) 0.035(3) 0.041(3) -0.016(2) 0.004(2) 0.000(2)
C57 0.048(4) 0.067(4) 0.077(4) -0.027(3) 0.014(3) -0.008(3)
C16 0.039(3) 0.043(3) 0.039(3) -0.021(2) -0.007(2) -0.004(2)
C17 0.042(3) 0.042(3) 0.025(3) -0.008(2) 0.002(2) -0.013(2)
C23 0.045(4) 0.088(4) 0.078(4) -0.044(3) 0.012(3) -0.016(3)
C10 0.056(4) 0.055(4) 0.114(5) -0.040(4) -0.028(4) 0.010(3)
C12 0.097(5) 0.075(4) 0.076(4) -0.046(3) 0.013(4) -0.014(4)
C37 0.036(3) 0.023(2) 0.027(2) -0.0047(19) 0.005(2) -0.009(2)
C28 0.032(3) 0.036(3) 0.044(3) -0.010(2) 0.000(2) 0.001(2)
C72 0.042(4) 0.053(3) 0.044(3) -0.021(2) -0.004(2) -0.003(2)
C18 0.030(3) 0.035(3) 0.027(3) -0.009(2) -0.002(2) -0.004(2)
C33 0.080(5) 0.093(4) 0.057(4) -0.050(3) 0.002(3) -0.006(4)
C64 0.043(4) 0.030(3) 0.028(3) -0.002(2) -0.002(2) -0.001(2)
C20 0.084(6) 0.081(5) 0.208(9) -0.059(5) -0.071(6) 0.025(4)
C15 0.032(3) 0.030(3) 0.047(3) -0.016(2) -0.001(2) -0.007(2)
C65 0.033(3) 0.036(3) 0.037(3) -0.013(2) -0.001(2) -0.001(2)
C21 0.102(5) 0.036(3) 0.091(4) -0.019(3) -0.022(4) -0.006(3)
C2 0.042(3) 0.039(3) 0.035(3) -0.011(2) -0.002(2) -0.007(2)
C47 0.069(4) 0.048(3) 0.060(4) -0.012(3) 0.004(3) -0.011(3)
C3 0.060(4) 0.040(3) 0.032(3) -0.006(2) -0.008(3) -0.006(3)
C49 0.032(3) 0.033(3) 0.035(3) -0.009(2) -0.006(2) -0.003(2)
C39 0.031(3) 0.042(3) 0.040(3) -0.018(2) 0.000(2) -0.006(2)
C29 0.036(3) 0.039(3) 0.034(3) -0.014(2) -0.006(2) -0.002(2)
C63 0.048(4) 0.038(3) 0.030(3) -0.007(2) 0.005(2) -0.009(2)
C4 0.061(4) 0.053(3) 0.027(3) -0.006(2) 0.009(3) -0.015(3)
C11 0.273(13) 0.043(4) 0.221(9) -0.039(5) -0.161(9) 0.035(5)
C59 0.138(7) 0.082(4) 0.060(4) -0.019(3) -0.020(4) 0.049(4)
C48 0.078(5) 0.050(4) 0.102(5) -0.034(3) 0.015(4) -0.006(3)

loop_
_atom_type_symbol
_atom_type_description
_atom_type_scat_dispersion_real
_atom_type_scat_dispersion_imag
_atom_type_scat_source
C C 0.0033 0.0016 'International Tables Vol C Tables 4.2.6.8 and 6.1.1.4'
H H 0 0 'International Tables Vol C Tables 4.2.6.8 and 6.1.1.4'
F F 0.0171 0.0103 'International Tables Vol C Tables 4.2.6.8 and 6.1.1.4'
Si Si 0.0817 0.0704 'International Tables Vol C Tables 4.2.6.8 and 6.1.1.4'
P P 0.1023 0.0942 'International Tables Vol C Tables 4.2.6.8 and 6.1.1.4'

loop_
_geom_angle_atom_site_label_1
_geom_angle_atom_site_label_2
_geom_angle_atom_site_label_3
_geom_angle
C54 P5 C55 102.4(2)
C54 P5 C58 103.2(2)
C55 P5 C58 101.6(2)
C70 P6 C61 103.09(19)
C70 P6 C67 102.1(2)
C61 P6 C67 102.24(19)
C31 P3 C30 102.7(2)
C31 P3 C34 101.9(2)
C30 P3 C34 101.8(2)
C38 P4 C43 101.86(19)
C38 P4 C46 102.33(19)
C43 P4 C46 100.9(2)
C18 P2 C22 102.92(19)
C18 P2 C19 102.1(2)
C22 P2 C19 100.8(3)
C6 P1 C7 101.9(2)
C6 P1 C10 100.3(2)
C7 P1 C10 103.0(2)
F2 Si2 C49 111.08(16)
F2 Si2 C37 108.88(15)
C49 Si2 C37 107.78(19)
F2 Si2 C66 109.59(15)
C49 Si2 C66 109.25(18)
C37 Si2 C66 110.25(18)
F1 Si1 C13 109.70(15)
F1 Si1 C25 111.45(15)
C13 Si1 C25 108.32(18)
F1 Si1 C1 108.97(16)
C13 Si1 C1 109.40(18)
C25 Si1 C1 108.97(19)
C68 C67 C69 110.5(4)
C68 C67 P6 117.5(3)
C69 C67 P6 109.3(3)
C68 C67 H66 106.3
C69 C67 H66 106.3
P6 C67 H66 106.3
C57 C55 C56 110.4(5)
C57 C55 P5 109.8(3)
C56 C55 P5 109.8(3)
C57 C55 H54 108.9
C56 C55 H54 108.9
P5 C55 H54 108.9
C45 C43 C44 110.8(4)
C45 C43 P4 109.5(3)
C44 C43 P4 110.0(3)
C45 C43 H43 108.8
C44 C43 H43 108.8
P4 C43 H43 108.8
C61 C66 C65 117.4(4)
C61 C66 Si2 125.2(3)
C65 C66 Si2 117.2(3)
C2 C1 C6 117.9(4)
C2 C1 Si1 118.1(4)
C6 C1 Si1 123.9(3)
C58 C60 H59A 109.5
C58 C60 H59B 109.5
H59A C60 H59B 109.5
C58 C60 H59C 109.5
H59A C60 H59C 109.5
H59B C60 H59C 109.5
C62 C61 C66 120.3(4)
C62 C61 P6 121.9(3)
C66 C61 P6 117.7(3)
C26 C25 C30 117.5(4)
C26 C25 Si1 116.9(3)
C30 C25 Si1 125.3(3)
C41 C42 C37 122.3(4)
C41 C42 H42 118.8
C37 C42 H42 118.8
C67 C68 H67A 109.5
C67 C68 H67B 109.5
H67A C68 H67B 109.5
C67 C68 H67C 109.5
H67A C68 H67C 109.5
H67B C68 H67C 109.5
C22 C24 H24A 109.5
C22 C24 H24B 109.5
H24A C24 H24B 109.5
C22 C24 H24C 109.5
H24A C24 H24C 109.5
H24B C24 H24C 109.5
C20 C19 C21 114.3(5)
C20 C19 P2 119.0(4)
C21 C19 P2 109.7(4)
C20 C19 H19 104
C21 C19 H19 104
P2 C19 H19 104
C59 C58 C60 113.5(5)
C59 C58 P5 113.7(4)
C60 C58 P5 117.2(3)
C59 C58 H57 103.4
C60 C58 H57 103.4
P5 C58 H57 103.4
C27 C26 C25 122.3(4)
C27 C26 H26 118.8
C25 C26 H26 118.8
C51 C50 C49 122.5(4)
C51 C50 H49 118.8
C49 C50 H49 118.8
C15 C14 C13 122.2(4)
C15 C14 H14 118.9
C13 C14 H14 118.9
C23 C22 C24 110.0(4)
C23 C22 P2 110.5(3)
C24 C22 P2 108.9(3)
C23 C22 H22 109.1
C24 C22 H22 109.1
P2 C22 H22 109.1
C51 C52 C53 119.7(4)
C51 C52 H51 120.2
C53 C52 H51 120.2
C31 C32 H32A 109.5
C31 C32 H32B 109.5
H32A C32 H32B 109.5
C31 C32 H32C 109.5
H32A C32 H32C 109.5
H32B C32 H32C 109.5
C34 C36 H36A 109.5
C34 C36 H36B 109.5
H36A C36 H36B 109.5
C34 C36 H36C 109.5
H36A C36 H36C 109.5
H36B C36 H36C 109.5
C43 C45 H45A 109.5
C43 C45 H45B 109.5
H45A C45 H45B 109.5
C43 C45 H45C 109.5
H45A C45 H45C 109.5
H45B C45 H45C 109.5
C7 C9 H9A 109.5
C7 C9 H9B 109.5
H9A C9 H9B 109.5
C7 C9 H9C 109.5
H9A C9 H9C 109.5
H9B C9 H9C 109.5
C55 C56 H55A 109.5
C55 C56 H55B 109.5
H55A C56 H55B 109.5
C55 C56 H55C 109.5
H55A C56 H55C 109.5
H55B C56 H55C 109.5
C70 C71 H70A 109.5
C70 C71 H70B 109.5
H70A C71 H70B 109.5
C70 C71 H70C 109.5
H70A C71 H70C 109.5
H70B C71 H70C 109.5
C5 C6 C1 119.0(4)
C5 C6 P1 122.5(4)
C1 C6 P1 118.5(3)
C9 C7 C8 110.5(4)
C9 C7 P1 111.5(3)
C8 C7 P1 108.4(3)
C9 C7 H7 108.8
C8 C7 H7 108.8
P1 C7 H7 108.8
C72 C70 C71 111.0(3)
C72 C70 P6 110.1(3)
C71 C70 P6 109.3(3)
C72 C70 H69 108.8
C71 C70 H69 108.8
P6 C70 H69 108.8
C63 C62 C61 120.4(4)
C63 C62 H61 119.8
C61 C62 H61 119.8
C39 C38 C37 119.2(4)
C39 C38 P4 123.3(3)
C37 C38 P4 117.5(3)
C47 C46 C48 109.6(4)
C47 C46 P4 115.1(3)
C48 C46 P4 107.5(3)
C47 C46 H46 108.1
C48 C46 H46 108.1
P4 C46 H46 108.1
C29 C30 C25 119.1(4)
C29 C30 P3 122.5(3)
C25 C30 P3 118.4(3)
C4 C5 C6 121.2(5)
C4 C5 H5 119.4
C6 C5 H5 119.4
C32 C31 C33 110.9(4)
C32 C31 P3 110.2(3)
C33 C31 P3 109.3(3)
C32 C31 H31 108.8
C33 C31 H31 108.8
P3 C31 H31 108.8
C43 C44 H44A 109.5
C43 C44 H44B 109.5
H44A C44 H44B 109.5
C43 C44 H44C 109.5
H44A C44 H44C 109.5
H44B C44 H44C 109.5
C7 C8 H8A 109.5
C7 C8 H8B 109.5
H8A C8 H8B 109.5
C7 C8 H8C 109.5
H8A C8 H8C 109.5
H8B C8 H8C 109.5
C52 C51 C50 119.5(4)
C52 C51 H50 120.3
C50 C51 H50 120.3
C52 C53 C54 121.9(4)
C52 C53 H52 119
C54 C53 H52 119
C14 C13 C18 117.9(3)
C14 C13 Si1 117.5(3)
C18 C13 Si1 124.4(3)
C36 C34 C35 108.8(4)
C36 C34 P3 117.2(3)
C35 C34 P3 110.0(3)
C36 C34 H34 106.8
C35 C34 H34 106.8
P3 C34 H34 106.8
C42 C41 C40 119.6(4)
C42 C41 H41 120.2
C40 C41 H41 120.2
C41 C40 C39 119.6(4)
C41 C40 H40 120.2
C39 C40 H40 120.2
C67 C69 H68A 109.5
C67 C69 H68B 109.5
H68A C69 H68B 109.5
C67 C69 H68C 109.5
H68A C69 H68C 109.5
H68B C69 H68C 109.5
C34 C35 H35A 109.5
C34 C35 H35B 109.5
H35A C35 H35B 109.5
C34 C35 H35C 109.5
H35A C35 H35C 109.5
H35B C35 H35C 109.5
C53 C54 C49 118.6(4)
C53 C54 P5 122.4(3)
C49 C54 P5 119.0(3)
C26 C27 C28 119.6(4)
C26 C27 H27 120.2
C28 C27 H27 120.2
C55 C57 H56A 109.5
C55 C57 H56B 109.5
H56A C57 H56B 109.5
C55 C57 H56C 109.5
H56A C57 H56C 109.5
H56B C57 H56C 109.5
C15 C16 C17 119.2(4)
C15 C16 H16 120.4
C17 C16 H16 120.4
C16 C17 C18 122.1(4)
C16 C17 H17 118.9
C18 C17 H17 118.9
C22 C23 H23A 109.5
C22 C23 H23B 109.5
H23A C23 H23B 109.5
C22 C23 H23C 109.5
H23A C23 H23C 109.5
H23B C23 H23C 109.5
C12 C10 C11 108.5(5)
C12 C10 P1 113.6(4)
C11 C10 P1 107.9(5)
C12 C10 H10 108.9
C11 C10 H10 108.9
P1 C10 H10 108.9
C10 C12 H12A 109.5
C10 C12 H12B 109.5
H12A C12 H12B 109.5
C10 C12 H12C 109.5
H12A C12 H12C 109.5
H12B C12 H12C 109.5
C42 C37 C38 117.5(4)
C42 C37 Si2 117.5(3)
C38 C37 Si2 124.9(3)
C29 C28 C27 119.2(4)
C29 C28 H28 120.4
C27 C28 H28 120.4
C70 C72 H71A 109.5
C70 C72 H71B 109.5
H71A C72 H71B 109.5
C70 C72 H71C 109.5
H71A C72 H71C 109.5
H71B C72 H71C 109.5
C17 C18 C13 118.8(4)
C17 C18 P2 123.8(3)
C13 C18 P2 117.4(3)
C31 C33 H33A 109.5
C31 C33 H33B 109.5
H33A C33 H33B 109.5
C31 C33 H33C 109.5
H33A C33 H33C 109.5
H33B C33 H33C 109.5
C63 C64 C65 119.9(4)
C63 C64 H63 120
C65 C64 H63 120
C19 C20 H20A 109.5
C19 C20 H20B 109.5
H20A C20 H20B 109.5
C19 C20 H20C 109.5
H20A C20 H20C 109.5
H20B C20 H20C 109.5
C16 C15 C14 119.7(4)
C16 C15 H15 120.1
C14 C15 H15 120.1
C64 C65 C66 121.9(4)
C64 C65 H64 119
C66 C65 H64 119
C19 C21 H21A 109.5
C19 C21 H21B 109.5
H21A C21 H21B 109.5
C19 C21 H21C 109.5
H21A C21 H21C 109.5
H21B C21 H21C 109.5
C3 C2 C1 122.4(5)
C3 C2 H2 118.8
C1 C2 H2 118.8
C46 C47 H47A 109.5
C46 C47 H47B 109.5
H47A C47 H47B 109.5
C46 C47 H47C 109.5
H47A C47 H47C 109.5
H47B C47 H47C 109.5
C4 C3 C2 119.5(5)
C4 C3 H3 120.2
C2 C3 H3 120.2
C50 C49 C54 117.8(4)
C50 C49 Si2 116.7(3)
C54 C49 Si2 125.1(3)
C40 C39 C38 121.8(4)
C40 C39 H39 119.1
C38 C39 H39 119.1
C30 C29 C28 122.3(4)
C30 C29 H29 118.9
C28 C29 H29 118.9
C64 C63 C62 119.9(4)
C64 C63 H62 120
C62 C63 H62 120
C3 C4 C5 120.0(5)
C3 C4 H4 120
C5 C4 H4 120
C10 C11 H11A 109.5
C10 C11 H11B 109.5
H11A C11 H11B 109.5
C10 C11 H11C 109.5
H11A C11 H11C 109.5
H11B C11 H11C 109.5
C58 C59 H58A 109.5
C58 C59 H58B 109.5
H58A C59 H58B 109.5
C58 C59 H58C 109.5
H58A C59 H58C 109.5
H58B C59 H58C 109.5
C46 C48 H10A 109.5
C46 C48 H10B 109.5
H10A C48 H10B 109.5
C46 C48 H10C 109.5
H10A C48 H10C 109.5
H10B C48 H10C 109.5

loop_
_geom_bond_atom_site_label_1
_geom_bond_atom_site_label_2
_geom_bond_distance
P5 C54 1.848(4)
P5 C55 1.862(5)
P5 C58 1.864(5)
P6 C70 1.852(5)
P6 C61 1.863(4)
P6 C67 1.871(4)
P3 C31 1.855(5)
P3 C30 1.856(4)
P3 C34 1.870(5)
P4 C38 1.856(4)
P4 C43 1.871(4)
P4 C46 1.886(5)
P2 C18 1.843(4)
P2 C22 1.860(5)
P2 C19 1.883(5)
P1 C6 1.846(4)
P1 C7 1.867(5)
P1 C10 1.869(5)
Si2 F2 1.596(2)
Si2 C49 1.882(4)
Si2 C37 1.882(5)
Si2 C66 1.892(4)
Si1 F1 1.607(2)
Si1 C13 1.881(4)
Si1 C25 1.883(4)
Si1 C1 1.884(4)
C67 C68 1.525(6)
C67 C69 1.537(6)
C67 H66 1
C55 C57 1.526(7)
C55 C56 1.537(6)
C55 H54 1
C43 C45 1.529(6)
C43 C44 1.535(6)
C43 H43 1
C66 C61 1.400(6)
C66 C65 1.419(5)
C1 C2 1.404(6)
C1 C6 1.415(6)
C60 C58 1.513(6)
C60 H59A 0.98
C60 H59B 0.98
C60 H59C 0.98
C61 C62 1.399(5)
C25 C26 1.410(5)
C25 C30 1.419(5)
C42 C41 1.380(6)
C42 C37 1.405(5)
C42 H42 0.95
C68 H67A 0.98
C68 H67B 0.98
C68 H67C 0.98
C24 C22 1.542(6)
C24 H24A 0.98
C24 H24B 0.98
C24 H24C 0.98
C19 C20 1.423(8)
C19 C21 1.528(6)
C19 H19 1
C58 C59 1.461(7)
C58 H57 1
C26 C27 1.378(6)
C26 H26 0.95
C50 C51 1.383(5)
C50 C49 1.405(6)
C50 H49 0.95
C14 C15 1.389(5)
C14 C13 1.402(5)
C14 H14 0.95
C22 C23 1.530(7)
C22 H22 1
C52 C51 1.377(6)
C52 C53 1.389(6)
C52 H51 0.95
C32 C31 1.536(6)
C32 H32A 0.98
C32 H32B 0.98
C32 H32C 0.98
C36 C34 1.530(6)
C36 H36A 0.98
C36 H36B 0.98
C36 H36C 0.98
C45 H45A 0.98
C45 H45B 0.98
C45 H45C 0.98
C9 C7 1.531(6)
C9 H9A 0.98
C9 H9B 0.98
C9 H9C 0.98
C56 H55A 0.98
C56 H55B 0.98
C56 H55C 0.98
C71 C70 1.540(6)
C71 H70A 0.98
C71 H70B 0.98
C71 H70C 0.98
C6 C5 1.403(6)
C7 C8 1.532(6)
C7 H7 1
C70 C72 1.537(5)
C70 H69 1
C62 C63 1.399(6)
C62 H61 0.95
C38 C39 1.389(6)
C38 C37 1.421(5)
C46 C47 1.501(6)
C46 C48 1.544(7)
C46 H46 1
C30 C29 1.386(6)
C5 C4 1.396(6)
C5 H5 0.95
C31 C33 1.542(6)
C31 H31 1
C44 H44A 0.98
C44 H44B 0.98
C44 H44C 0.98
C8 H8A 0.98
C8 H8B 0.98
C8 H8C 0.98
C51 H50 0.95
C53 C54 1.401(5)
C53 H52 0.95
C13 C18 1.419(5)
C34 C35 1.535(6)
C34 H34 1
C41 C40 1.382(6)
C41 H41 0.95
C40 C39 1.387(5)
C40 H40 0.95
C69 H68A 0.98
C69 H68B 0.98
C69 H68C 0.98
C35 H35A 0.98
C35 H35B 0.98
C35 H35C 0.98
C54 C49 1.419(5)
C27 C28 1.387(6)
C27 H27 0.95
C57 H56A 0.98
C57 H56B 0.98
C57 H56C 0.98
C16 C15 1.382(5)
C16 C17 1.389(6)
C16 H16 0.95
C17 C18 1.397(5)
C17 H17 0.95
C23 H23A 0.98
C23 H23B 0.98
C23 H23C 0.98
C10 C12 1.506(7)
C10 C11 1.539(8)
C10 H10 1
C12 H12A 0.98
C12 H12B 0.98
C12 H12C 0.98
C28 C29 1.386(5)
C28 H28 0.95
C72 H71A 0.98
C72 H71B 0.98
C72 H71C 0.98
C33 H33A 0.98
C33 H33B 0.98
C33 H33C 0.98
C64 C63 1.375(6)
C64 C65 1.378(6)
C64 H63 0.95
C20 H20A 0.98
C20 H20B 0.98
C20 H20C 0.98
C15 H15 0.95
C65 H64 0.95
C21 H21A 0.98
C21 H21B 0.98
C21 H21C 0.98
C2 C3 1.384(6)
C2 H2 0.95
C47 H47A 0.98
C47 H47B 0.98
C47 H47C 0.98
C3 C4 1.375(7)
C3 H3 0.95
C39 H39 0.95
C29 H29 0.95
C63 H62 0.95
C4 H4 0.95
C11 H11A 0.98
C11 H11B 0.98
C11 H11C 0.98
C59 H58A 0.98
C59 H58B 0.98
C59 H58C 0.98
C48 H10A 0.98
C48 H10B 0.98
C48 H10C 0.98
